data_4033036
loop_
_publ_author_name
'Zhi, Wubin'
'Li, Jingya'
'Zou, Dapeng'
'Wu, Yusheng'
'Wu, Yangjie'

_publ_section_title
;
 Palladium-Catalyzed Diastereoselective Synthesis of 3-Arylbutanoic Acid
 Derivatives.
;
_journal_issue 23
_journal_name_full 'The Journal of organic chemistry'
_journal_page_first 12286
_journal_page_last 12293
_journal_paper_doi 10.1021/acs.joc.7b02104
_journal_volume 82
_journal_year 2017
_chemical_absolute_configuration ad
_chemical_formula_moiety 'C18 H22 N2 O3'
_chemical_formula_sum 'C18 H22 N2 O3'
_chemical_formula_weight 314.37
_space_group_crystal_system monoclinic
_space_group_IT_number 4
_space_group_name_Hall 'P 2yb'
_space_group_name_H-M_alt 'P 1 21 1'
_symmetry_space_group_name_Hall 'P 2yb'
_symmetry_space_group_name_H-M 'P 1 21 1'
_atom_sites_solution_hydrogens geom
_atom_sites_solution_primary direct
_audit_creation_date 2016-11-15
_audit_creation_method
;
Olex2 1.2
(compiled 2016.11.07 svn.r3352 for OlexSys, GUI svn.r5261)
;
_cell_angle_alpha 90
_cell_angle_beta 96.908(5)
_cell_angle_gamma 90
_cell_formula_units_Z 2
_cell_length_a 7.2555(4)
_cell_length_b 6.3055(4)
_cell_length_c 19.0027(10)
_cell_measurement_reflns_used 2281
_cell_measurement_temperature 293(2)
_cell_measurement_theta_max 69.4960
_cell_measurement_theta_min 4.6840
_cell_volume 863.05(9)
_computing_cell_refinement
;
CrysAlisPro, Agilent Technologies,
Version 1.171.37.35 (release 13-08-2014 CrysAlis171 .NET)
(compiled Aug 13 2014,18:06:01)
;
_computing_data_collection
;
CrysAlisPro, Agilent Technologies,
Version 1.171.37.35 (release 13-08-2014 CrysAlis171 .NET)
(compiled Aug 13 2014,18:06:01)
;
_computing_data_reduction
;
CrysAlisPro, Agilent Technologies,
Version 1.171.37.35 (release 13-08-2014 CrysAlis171 .NET)
(compiled Aug 13 2014,18:06:01)
;
_computing_molecular_graphics 'Olex2 (Dolomanov et al., 2009)'
_computing_publication_material 'Olex2 (Dolomanov et al., 2009)'
_computing_structure_refinement 'ShelXL (Sheldrick, 2015)'
_computing_structure_solution 'ShelXS (Sheldrick, 2008)'
_diffrn_ambient_temperature 293(2)
_diffrn_detector 'CCD plate'
_diffrn_detector_area_resol_mean 16.2312
_diffrn_detector_type Eos
_diffrn_measured_fraction_theta_full 0.997
_diffrn_measured_fraction_theta_max 0.997
_diffrn_measurement_details
;
#__ type_ start__ end____ width___ exp.time_
  1 omega  -97.00  -70.00   1.0000    1.0000
omega____ theta____ kappa____ phi______ frames
    -      -33.5000  -57.0000  -60.0000 27

#__ type_ start__ end____ width___ exp.time_
  2 omega  -47.00  -22.00   1.0000    1.0000
omega____ theta____ kappa____ phi______ frames
    -      -33.5000  -57.0000  -60.0000 25

#__ type_ start__ end____ width___ exp.time_
  3 omega   34.00  107.00   1.0000    1.0000
omega____ theta____ kappa____ phi______ frames
    -       36.4734   19.0000  150.0000 73

#__ type_ start__ end____ width___ exp.time_
  4 omega   19.00   51.00   1.0000    1.0000
omega____ theta____ kappa____ phi______ frames
    -       36.4734   57.0000  -30.0000 32

#__ type_ start__ end____ width___ exp.time_
  5 omega    4.00   31.00   1.0000    1.0000
omega____ theta____ kappa____ phi______ frames
    -       36.4734   19.0000  150.0000 27

#__ type_ start__ end____ width___ exp.time_
  6 omega   59.00  105.00   1.0000    1.0000
omega____ theta____ kappa____ phi______ frames
    -       36.4734   57.0000 -150.0000 46

#__ type_ start__ end____ width___ exp.time_
  7 omega   19.00   51.00   1.0000    1.0000
omega____ theta____ kappa____ phi______ frames
    -       36.4734   57.0000   60.0000 32

#__ type_ start__ end____ width___ exp.time_
  8 omega   58.00   84.00   1.0000    1.0000
omega____ theta____ kappa____ phi______ frames
    -       36.4734  178.0000  -60.0000 26

#__ type_ start__ end____ width___ exp.time_
  9 omega   -8.00   17.00   1.0000    1.0000
omega____ theta____ kappa____ phi______ frames
    -       36.4734  107.0000  -52.7046 25

#__ type_ start__ end____ width___ exp.time_
 10 omega   24.00   50.00   1.0000    1.0000
omega____ theta____ kappa____ phi______ frames
    -       36.4734   57.0000 -150.0000 26

#__ type_ start__ end____ width___ exp.time_
 11 omega   58.00  110.00   1.0000    1.0000
omega____ theta____ kappa____ phi______ frames
    -       36.4734  178.0000   30.0000 52

#__ type_ start__ end____ width___ exp.time_
 12 omega  -27.00   47.00   1.0000    1.0000
omega____ theta____ kappa____ phi______ frames
    -       36.4734  -77.0000 -180.0000 74

#__ type_ start__ end____ width___ exp.time_
 13 omega   62.00   97.00   1.0000    1.0000
omega____ theta____ kappa____ phi______ frames
    -       36.4734   57.0000 -120.0000 35

#__ type_ start__ end____ width___ exp.time_
 14 omega   39.00   73.00   1.0000    1.0000
omega____ theta____ kappa____ phi______ frames
    -       36.4734  -99.0000  -90.0000 34

#__ type_ start__ end____ width___ exp.time_
 15 omega   -3.00   33.00   1.0000    1.0000
omega____ theta____ kappa____ phi______ frames
    -       36.4734  -99.0000  -90.0000 36

#__ type_ start__ end____ width___ exp.time_
 16 omega   11.00   36.00   1.0000    1.0000
omega____ theta____ kappa____ phi______ frames
    -       36.4734   77.0000   30.0000 25

#__ type_ start__ end____ width___ exp.time_
 17 omega   20.00   47.00   1.0000    1.0000
omega____ theta____ kappa____ phi______ frames
    -       36.4734   57.0000 -180.0000 27

#__ type_ start__ end____ width___ exp.time_
 18 omega    2.00   30.00   1.0000    1.0000
omega____ theta____ kappa____ phi______ frames
    -       36.4734   95.0000 -137.7916 28

#__ type_ start__ end____ width___ exp.time_
 19 omega   64.00   91.00   1.0000    1.0000
omega____ theta____ kappa____ phi______ frames
    -       36.4734   57.0000  -60.0000 27

#__ type_ start__ end____ width___ exp.time_
 20 omega   27.00   61.00   1.0000    1.0000
omega____ theta____ kappa____ phi______ frames
    -       36.4734   57.0000  -60.0000 34

#__ type_ start__ end____ width___ exp.time_
 21 omega   80.00  107.00   1.0000    1.5000
omega____ theta____ kappa____ phi______ frames
    -      108.0000   77.0000  -30.0000 27

#__ type_ start__ end____ width___ exp.time_
 22 omega   89.00  125.00   1.0000    1.5000
omega____ theta____ kappa____ phi______ frames
    -      108.0000   61.0000  -60.0000 36

#__ type_ start__ end____ width___ exp.time_
 23 omega   68.00   99.00   1.0000    1.5000
omega____ theta____ kappa____ phi______ frames
    -      108.0000   15.0000   30.0000 31

#__ type_ start__ end____ width___ exp.time_
 24 omega   80.00  107.00   1.0000    1.5000
omega____ theta____ kappa____ phi______ frames
    -      108.0000   77.0000   60.0000 27

#__ type_ start__ end____ width___ exp.time_
 25 omega   89.00  121.00   1.0000    1.5000
omega____ theta____ kappa____ phi______ frames
    -      108.0000   45.0000   90.0000 32

#__ type_ start__ end____ width___ exp.time_
 26 omega   83.00  155.00   1.0000    1.5000
omega____ theta____ kappa____ phi______ frames
    -      108.0000   30.0000   90.0000 72

#__ type_ start__ end____ width___ exp.time_
 27 omega   89.00  114.00   1.0000    1.5000
omega____ theta____ kappa____ phi______ frames
    -      108.0000   61.0000   90.0000 25

#__ type_ start__ end____ width___ exp.time_
 28 omega   80.00  105.00   1.0000    1.5000
omega____ theta____ kappa____ phi______ frames
    -      108.0000   77.0000    0.0000 25

#__ type_ start__ end____ width___ exp.time_
 29 omega   40.00   95.00   1.0000    1.5000
omega____ theta____ kappa____ phi______ frames
    -      108.0000  -45.0000  -30.0000 55

#__ type_ start__ end____ width___ exp.time_
 30 omega   85.00  118.00   1.0000    1.5000
omega____ theta____ kappa____ phi______ frames
    -      108.0000   30.0000   60.0000 33

#__ type_ start__ end____ width___ exp.time_
 31 omega   79.00  106.00   1.0000    1.5000
omega____ theta____ kappa____ phi______ frames
    -      108.0000   77.0000  -60.0000 27

#__ type_ start__ end____ width___ exp.time_
 32 omega   89.00  114.00   1.0000    1.5000
omega____ theta____ kappa____ phi______ frames
    -      108.0000   61.0000  -30.0000 25

#__ type_ start__ end____ width___ exp.time_
 33 omega   79.00  105.00   1.0000    1.5000
omega____ theta____ kappa____ phi______ frames
    -      108.0000   77.0000 -120.0000 26

#__ type_ start__ end____ width___ exp.time_
 34 omega   39.00  109.00   1.0000    1.5000
omega____ theta____ kappa____ phi______ frames
    -      108.0000  -94.0000    0.0000 70

#__ type_ start__ end____ width___ exp.time_
 35 omega   88.00  117.00   1.0000    1.5000
omega____ theta____ kappa____ phi______ frames
    -      108.0000   61.0000   30.0000 29

#__ type_ start__ end____ width___ exp.time_
 36 omega   91.00  144.00   1.0000    1.5000
omega____ theta____ kappa____ phi______ frames
    -      108.0000   45.0000    0.0000 53

#__ type_ start__ end____ width___ exp.time_
 37 omega  118.00  146.00   1.0000    1.5000
omega____ theta____ kappa____ phi______ frames
    -      108.0000   77.0000   30.0000 28

#__ type_ start__ end____ width___ exp.time_
 38 omega  118.00  145.00   1.0000    1.5000
omega____ theta____ kappa____ phi______ frames
    -      108.0000  178.0000   30.0000 27

#__ type_ start__ end____ width___ exp.time_
 39 omega   86.00  118.00   1.0000    1.5000
omega____ theta____ kappa____ phi______ frames
    -      108.0000   30.0000  -30.0000 32

#__ type_ start__ end____ width___ exp.time_
 40 omega   80.00  107.00   1.0000    1.5000
omega____ theta____ kappa____ phi______ frames
    -      108.0000   77.0000   30.0000 27

#__ type_ start__ end____ width___ exp.time_
 41 omega  125.00  166.00   1.0000    1.5000
omega____ theta____ kappa____ phi______ frames
    -      108.0000   61.0000   60.0000 41

#__ type_ start__ end____ width___ exp.time_
 42 omega   89.00  115.00   1.0000    1.5000
omega____ theta____ kappa____ phi______ frames
    -      108.0000   61.0000   60.0000 26

#__ type_ start__ end____ width___ exp.time_
 43 omega  119.00  175.00   1.0000    1.5000
omega____ theta____ kappa____ phi______ frames
    -      108.0000   77.0000  -90.0000 56

#__ type_ start__ end____ width___ exp.time_
 44 omega   62.00   99.00   1.0000    1.5000
omega____ theta____ kappa____ phi______ frames
    -      108.0000  -45.0000 -180.0000 37

#__ type_ start__ end____ width___ exp.time_
 45 omega   81.00  112.00   1.0000    1.5000
omega____ theta____ kappa____ phi______ frames
    -      108.0000  178.0000   30.0000 31

#__ type_ start__ end____ width___ exp.time_
 46 omega   89.00  167.00   1.0000    1.5000
omega____ theta____ kappa____ phi______ frames
    -      108.0000   61.0000    0.0000 78

#__ type_ start__ end____ width___ exp.time_
 47 omega   89.00  114.00   1.0000    1.5000
omega____ theta____ kappa____ phi______ frames
    -      108.0000   61.0000  -90.0000 25

#__ type_ start__ end____ width___ exp.time_
 48 omega   88.00  114.00   1.0000    1.5000
omega____ theta____ kappa____ phi______ frames
    -      108.0000   45.0000   30.0000 26

#__ type_ start__ end____ width___ exp.time_
 49 omega   80.00  105.00   1.0000    1.5000
omega____ theta____ kappa____ phi______ frames
    -      108.0000   77.0000  -90.0000 25

#__ type_ start__ end____ width___ exp.time_
 50 omega   92.00  119.00   1.0000    1.5000
omega____ theta____ kappa____ phi______ frames
    -      108.0000   30.0000  -60.0000 27

#__ type_ start__ end____ width___ exp.time_
 51 omega  144.00  170.00   1.0000    1.5000
omega____ theta____ kappa____ phi______ frames
    -      108.0000   77.0000  -30.0000 26

#__ type_ start__ end____ width___ exp.time_
 52 omega  128.00  171.00   1.0000    1.5000
omega____ theta____ kappa____ phi______ frames
    -      108.0000   77.0000  -60.0000 43

#__ type_ start__ end____ width___ exp.time_
 53 omega   63.00   92.00   1.0000    1.5000
omega____ theta____ kappa____ phi______ frames
    -      108.0000  -94.0000  120.0000 29
;
_diffrn_measurement_device 'four-circle diffractometer'
_diffrn_measurement_device_type 'Xcalibur, Eos, Gemini'
_diffrn_measurement_method '\w scans'
_diffrn_orient_matrix_UB_11 -0.2129811000
_diffrn_orient_matrix_UB_12 -0.0214595000
_diffrn_orient_matrix_UB_13 -0.0069389000
_diffrn_orient_matrix_UB_21 -0.0076712000
_diffrn_orient_matrix_UB_22 0.0027284000
_diffrn_orient_matrix_UB_23 -0.0813495000
_diffrn_orient_matrix_UB_31 0.0185266000
_diffrn_orient_matrix_UB_32 -0.2433613000
_diffrn_orient_matrix_UB_33 -0.0002850000
_diffrn_radiation_monochromator graphite
_diffrn_radiation_probe x-ray
_diffrn_radiation_type CuK\a
_diffrn_radiation_wavelength 1.54184
_diffrn_reflns_av_R_equivalents 0.0245
_diffrn_reflns_av_unetI/netI 0.0268
_diffrn_reflns_Laue_measured_fraction_full 0.997
_diffrn_reflns_Laue_measured_fraction_max 0.997
_diffrn_reflns_limit_h_max 8
_diffrn_reflns_limit_h_min -8
_diffrn_reflns_limit_k_max 6
_diffrn_reflns_limit_k_min -7
_diffrn_reflns_limit_l_max 22
_diffrn_reflns_limit_l_min -22
_diffrn_reflns_number 7018
_diffrn_reflns_point_group_measured_fraction_full 0.876
_diffrn_reflns_point_group_measured_fraction_max 0.876
_diffrn_reflns_theta_full 67.078
_diffrn_reflns_theta_max 67.078
_diffrn_reflns_theta_min 4.688
_diffrn_source 'Enhance (Cu) X-ray Source'
_exptl_absorpt_coefficient_mu 0.670
_exptl_absorpt_correction_T_max 1.00000
_exptl_absorpt_correction_T_min 0.93436
_exptl_absorpt_correction_type multi-scan
_exptl_absorpt_process_details
;
CrysAlisPro, Agilent Technologies,
Version 1.171.37.35 (release 13-08-2014 CrysAlis171 .NET)
(compiled Aug 13 2014,18:06:01)
Empirical absorption correction using spherical harmonics,
 implemented in SCALE3 ABSPACK scaling algorithm.
;
_exptl_crystal_colour colourless
_exptl_crystal_colour_primary colourless
_exptl_crystal_density_diffrn 1.210
_exptl_crystal_description needle
_exptl_crystal_F_000 336
_exptl_crystal_size_max 0.26
_exptl_crystal_size_mid 0.16
_exptl_crystal_size_min 0.14
_refine_diff_density_max 0.098
_refine_diff_density_min -0.152
_refine_diff_density_rms 0.029
_refine_ls_abs_structure_details
;
 Flack x determined using 875 quotients [(I+)-(I-)]/[(I+)+(I-)]
 (Parsons, Flack and Wagner, Acta Cryst. B69 (2013) 249-259).
;
_refine_ls_abs_structure_Flack 0.12(16)
_refine_ls_extinction_method none
_refine_ls_goodness_of_fit_ref 1.029
_refine_ls_hydrogen_treatment constr
_refine_ls_matrix_type full
_refine_ls_number_parameters 212
_refine_ls_number_reflns 2716
_refine_ls_number_restraints 1
_refine_ls_restrained_S_all 1.029
_refine_ls_R_factor_all 0.0382
_refine_ls_R_factor_gt 0.0350
_refine_ls_shift/su_max 0.000
_refine_ls_shift/su_mean 0.000
_refine_ls_structure_factor_coef Fsqd
_refine_ls_weighting_details 'w=1/[\s^2^(Fo^2^)+(0.0550P)^2^+0.0328P] where P=(Fo^2^+2Fc^2^)/3'
_refine_ls_weighting_scheme calc
_refine_ls_wR_factor_gt 0.0904
_refine_ls_wR_factor_ref 0.0942
_reflns_Friedel_coverage 0.599
_reflns_Friedel_fraction_full 0.729
_reflns_Friedel_fraction_max 0.729
_reflns_number_gt 2504
_reflns_number_total 2716
_reflns_threshold_expression 'I > 2\s(I)'
_cod_data_source_file jo7b02104_si_002.cif
_cod_data_source_block 201611172
_cod_depositor_comments 'Adding full bibliography for 4033036.cif.'
_cod_original_cell_volume 863.06(8)
_cod_database_code 4033036
_chemical_oxdiff_formula C20H20N4O2
_shelx_space_group_comment
;
The symmetry employed for this shelxl refinement is uniquely defined
by the following loop, which should always be used as a source of
symmetry information in preference to the above space-group names.
They are only intended as comments.
;
_reflns_odcompleteness_completeness 99.65
_reflns_odcompleteness_iscentric 1
_reflns_odcompleteness_theta 66.97
_olex2_refinement_description
;
1. Fixed Uiso
 At 1.2 times of:
  All C(H) groups, All C(H,H) groups
 At 1.5 times of:
  All C(H,H,H) groups
2.a Ternary CH refined with riding coordinates:
 C3(H3), C10(H10)
2.b Secondary CH2 refined with riding coordinates:
 C2(H2A,H2B), C9(H9A,H9B)
2.c Aromatic/amide H refined with riding coordinates:
 C12(H12), C13(H13), C15(H15), C16(H16)
2.d Idealised Me refined as rotating group:
 C5(H5A,H5B,H5C), C6(H6A,H6B,H6C), C7(H7A,H7B,H7C), C18(H18A,H18B,H18C)
;
_shelx_shelxl_version_number 2014/7
_olex2_submission_special_instructions 'No special instructions were received'

loop_
_space_group_symop_operation_xyz
'x, y, z'
'-x, y+1/2, -z'

loop_
_atom_site_label
_atom_site_type_symbol
_atom_site_fract_x
_atom_site_fract_y
_atom_site_fract_z
_atom_site_U_iso_or_equiv
_atom_site_adp_type
_atom_site_occupancy
_atom_site_site_symmetry_order
_atom_site_calc_flag
_atom_site_refinement_flags_posn
C1 C 0.1228(4) 0.8102(5) 0.40928(12) 0.0546(6) Uani 1 1 d .
C2 C 0.2096(5) 0.4830(5) 0.45277(13) 0.0712(8) Uani 1 1 d .
H2A H 0.1020 0.4046 0.4640 0.085 Uiso 1 1 calc R
H2B H 0.3200 0.4237 0.4795 0.085 Uiso 1 1 calc R
C3 C 0.2240(3) 0.4763(4) 0.37313(11) 0.0521(6) Uani 1 1 d .
H3 H 0.1531 0.3551 0.3520 0.063 Uiso 1 1 calc R
C4 C 0.4240(4) 0.4682(5) 0.35250(13) 0.0585(6) Uani 1 1 d .
C5 C 0.5539(5) 0.6244(6) 0.3954(2) 0.0846(10) Uani 1 1 d .
H5A H 0.5126 0.7668 0.3848 0.127 Uiso 1 1 calc GR
H5B H 0.6777 0.6071 0.3834 0.127 Uiso 1 1 calc GR
H5C H 0.5529 0.5975 0.4451 0.127 Uiso 1 1 calc GR
C6 C 0.4242(4) 0.5176(6) 0.27381(15) 0.0756(9) Uani 1 1 d .
H6A H 0.3434 0.4204 0.2462 0.113 Uiso 1 1 calc GR
H6B H 0.5480 0.5032 0.2613 0.113 Uiso 1 1 calc GR
H6C H 0.3815 0.6601 0.2645 0.113 Uiso 1 1 calc GR
C7 C 0.4958(5) 0.2423(6) 0.36730(18) 0.0794(9) Uani 1 1 d .
H7A H 0.4891 0.2077 0.4161 0.119 Uiso 1 1 calc GR
H7B H 0.6224 0.2329 0.3575 0.119 Uiso 1 1 calc GR
H7C H 0.4209 0.1445 0.3375 0.119 Uiso 1 1 calc GR
C8 C 0.0069(3) 0.6864(4) 0.28763(11) 0.0502(5) Uani 1 1 d .
C9 C -0.0900(4) 0.8927(5) 0.26849(12) 0.0541(6) Uani 1 1 d .
H9A H -0.0017 1.0080 0.2770 0.065 Uiso 1 1 calc R
H9B H -0.1867 0.9142 0.2988 0.065 Uiso 1 1 calc R
C10 C -0.1763(3) 0.8981(5) 0.19081(12) 0.0545(6) Uani 1 1 d .
H10 H -0.2430 0.7645 0.1803 0.065 Uiso 1 1 calc R
C11 C -0.0274(3) 0.9173(4) 0.14131(11) 0.0485(5) Uani 1 1 d .
C12 C 0.0745(3) 1.1019(5) 0.13784(13) 0.0551(6) Uani 1 1 d .
H12 H 0.0540 1.2145 0.1675 0.066 Uiso 1 1 calc R
C13 C 0.2056(3) 1.1229(5) 0.09144(13) 0.0562(6) Uani 1 1 d .
H13 H 0.2722 1.2484 0.0896 0.067 Uiso 1 1 calc R
C14 C 0.2368(3) 0.9541(5) 0.04751(12) 0.0545(6) Uani 1 1 d .
C15 C 0.1387(3) 0.7671(5) 0.05075(14) 0.0599(7) Uani 1 1 d .
H15 H 0.1603 0.6538 0.0215 0.072 Uiso 1 1 calc R
C16 C 0.0082(3) 0.7496(5) 0.09778(13) 0.0569(6) Uani 1 1 d .
H16 H -0.0568 0.6232 0.1003 0.068 Uiso 1 1 calc R
C17 C 0.3676(4) 0.9745(6) -0.00415(15) 0.0667(7) Uani 1 1 d .
C18 C -0.3165(4) 1.0801(6) 0.17937(16) 0.0726(9) Uani 1 1 d .
H18A H -0.2569 1.2108 0.1948 0.109 Uiso 1 1 calc GR
H18B H -0.4180 1.0536 0.2062 0.109 Uiso 1 1 calc GR
H18C H -0.3623 1.0899 0.1299 0.109 Uiso 1 1 calc GR
N1 N 0.1246(3) 0.6745(3) 0.35151(9) 0.0479(5) Uani 1 1 d .
N2 N 0.4658(4) 0.9912(6) -0.04622(16) 0.0874(8) Uani 1 1 d .
O1 O 0.0730(3) 0.9909(3) 0.40989(9) 0.0693(5) Uani 1 1 d .
O2 O 0.1918(3) 0.7065(3) 0.46835(8) 0.0734(6) Uani 1 1 d .
O3 O -0.0130(3) 0.5295(3) 0.25091(10) 0.0712(6) Uani 1 1 d .

loop_
_atom_site_aniso_label
_atom_site_aniso_U_11
_atom_site_aniso_U_22
_atom_site_aniso_U_33
_atom_site_aniso_U_23
_atom_site_aniso_U_13
_atom_site_aniso_U_12
C1 0.0762(15) 0.0446(17) 0.0450(12) -0.0016(10) 0.0150(10) -0.0025(13)
C2 0.112(2) 0.0501(17) 0.0541(13) 0.0102(13) 0.0213(13) 0.0074(17)
C3 0.0724(14) 0.0358(14) 0.0490(10) 0.0033(10) 0.0108(10) -0.0006(11)
C4 0.0684(14) 0.0441(16) 0.0634(13) -0.0006(12) 0.0091(11) 0.0061(12)
C5 0.0792(18) 0.069(2) 0.104(2) -0.0061(19) 0.0038(16) -0.0043(17)
C6 0.0824(18) 0.079(2) 0.0710(16) 0.0048(16) 0.0309(14) 0.0137(17)
C7 0.0886(19) 0.058(2) 0.091(2) -0.0004(17) 0.0064(16) 0.0193(17)
C8 0.0580(12) 0.0432(15) 0.0506(11) -0.0051(11) 0.0120(9) -0.0016(10)
C9 0.0598(12) 0.0488(15) 0.0554(12) -0.0042(11) 0.0135(10) 0.0060(12)
C10 0.0482(11) 0.0580(17) 0.0574(12) -0.0034(12) 0.0068(9) 0.0012(11)
C11 0.0440(10) 0.0511(16) 0.0486(11) -0.0031(10) -0.0015(8) 0.0023(10)
C12 0.0573(12) 0.0509(16) 0.0568(13) -0.0123(11) 0.0059(10) 0.0026(12)
C13 0.0522(12) 0.0510(16) 0.0654(14) -0.0058(12) 0.0066(10) -0.0035(11)
C14 0.0438(10) 0.0625(19) 0.0572(12) -0.0036(12) 0.0057(9) 0.0029(11)
C15 0.0556(12) 0.0600(19) 0.0643(13) -0.0174(13) 0.0082(10) 0.0000(12)
C16 0.0536(12) 0.0542(17) 0.0625(13) -0.0115(12) 0.0055(10) -0.0063(11)
C17 0.0562(13) 0.066(2) 0.0798(16) -0.0102(15) 0.0146(12) 0.0009(13)
C18 0.0525(13) 0.091(3) 0.0747(16) 0.0051(16) 0.0092(11) 0.0189(15)
N1 0.0628(10) 0.0370(12) 0.0451(8) -0.0028(8) 0.0119(7) 0.0019(9)
N2 0.0809(15) 0.083(2) 0.1067(19) -0.0164(18) 0.0463(15) -0.0083(15)
O1 0.1068(14) 0.0457(12) 0.0570(9) -0.0082(9) 0.0163(9) 0.0098(11)
O2 0.1192(16) 0.0593(14) 0.0429(8) 0.0000(9) 0.0141(9) 0.0090(12)
O3 0.0900(13) 0.0513(13) 0.0680(11) -0.0164(9) -0.0080(9) 0.0060(10)

loop_
_atom_type_symbol
_atom_type_description
_atom_type_scat_dispersion_real
_atom_type_scat_dispersion_imag
_atom_type_scat_source
C C 0.0181 0.0091 'International Tables Vol C Tables 4.2.6.8 and 6.1.1.4'
H H 0.0000 0.0000 'International Tables Vol C Tables 4.2.6.8 and 6.1.1.4'
N N 0.0311 0.0180 'International Tables Vol C Tables 4.2.6.8 and 6.1.1.4'
O O 0.0492 0.0322 'International Tables Vol C Tables 4.2.6.8 and 6.1.1.4'

loop_
_geom_angle_atom_site_label_1
_geom_angle_atom_site_label_2
_geom_angle_atom_site_label_3
_geom_angle
O1 C1 N1 128.6(2)
O1 C1 O2 122.6(2)
O2 C1 N1 108.8(2)
H2A C2 H2B 108.9
C3 C2 H2A 110.9
C3 C2 H2B 110.9
O2 C2 H2A 110.9
O2 C2 H2B 110.9
O2 C2 C3 104.3(2)
C2 C3 H3 109.4
C2 C3 C4 115.4(2)
C4 C3 H3 109.4
N1 C3 C2 99.4(2)
N1 C3 H3 109.4
N1 C3 C4 113.5(2)
C5 C4 C3 112.3(2)
C5 C4 C7 109.1(3)
C6 C4 C3 110.6(2)
C6 C4 C5 108.5(3)
C6 C4 C7 109.2(2)
C7 C4 C3 107.0(2)
C4 C5 H5A 109.5
C4 C5 H5B 109.5
C4 C5 H5C 109.5
H5A C5 H5B 109.5
H5A C5 H5C 109.5
H5B C5 H5C 109.5
C4 C6 H6A 109.5
C4 C6 H6B 109.5
C4 C6 H6C 109.5
H6A C6 H6B 109.5
H6A C6 H6C 109.5
H6B C6 H6C 109.5
C4 C7 H7A 109.5
C4 C7 H7B 109.5
C4 C7 H7C 109.5
H7A C7 H7B 109.5
H7A C7 H7C 109.5
H7B C7 H7C 109.5
N1 C8 C9 118.4(2)
O3 C8 C9 123.3(2)
O3 C8 N1 118.3(2)
C8 C9 H9A 109.2
C8 C9 H9B 109.2
C8 C9 C10 112.2(2)
H9A C9 H9B 107.9
C10 C9 H9A 109.2
C10 C9 H9B 109.2
C9 C10 H10 108.2
C11 C10 C9 111.05(18)
C11 C10 H10 108.2
C11 C10 C18 111.2(2)
C18 C10 C9 109.9(2)
C18 C10 H10 108.2
C12 C11 C10 121.3(2)
C12 C11 C16 118.3(2)
C16 C11 C10 120.4(2)
C11 C12 H12 119.2
C13 C12 C11 121.6(2)
C13 C12 H12 119.2
C12 C13 H13 120.5
C12 C13 C14 119.0(2)
C14 C13 H13 120.5
C13 C14 C17 120.4(3)
C15 C14 C13 120.4(2)
C15 C14 C17 119.2(3)
C14 C15 H15 120.2
C14 C15 C16 119.5(3)
C16 C15 H15 120.2
C11 C16 H16 119.5
C15 C16 C11 121.1(3)
C15 C16 H16 119.5
N2 C17 C14 177.9(3)
C10 C18 H18A 109.5
C10 C18 H18B 109.5
C10 C18 H18C 109.5
H18A C18 H18B 109.5
H18A C18 H18C 109.5
H18B C18 H18C 109.5
C1 N1 C3 110.55(19)
C1 N1 C8 126.0(2)
C8 N1 C3 120.9(2)
C1 O2 C2 109.6(2)

loop_
_geom_bond_atom_site_label_1
_geom_bond_atom_site_label_2
_geom_bond_distance
C1 N1 1.393(3)
C1 O1 1.196(3)
C1 O2 1.343(3)
C2 H2A 0.9700
C2 H2B 0.9700
C2 C3 1.530(3)
C2 O2 1.449(4)
C3 H3 0.9800
C3 C4 1.550(3)
C3 N1 1.476(3)
C4 C5 1.529(4)
C4 C6 1.528(4)
C4 C7 1.532(4)
C5 H5A 0.9600
C5 H5B 0.9600
C5 H5C 0.9600
C6 H6A 0.9600
C6 H6B 0.9600
C6 H6C 0.9600
C7 H7A 0.9600
C7 H7B 0.9600
C7 H7C 0.9600
C8 C9 1.502(4)
C8 N1 1.400(3)
C8 O3 1.209(3)
C9 H9A 0.9700
C9 H9B 0.9700
C9 C10 1.533(3)
C10 H10 0.9800
C10 C11 1.520(3)
C10 C18 1.531(4)
C11 C12 1.385(4)
C11 C16 1.386(3)
C12 H12 0.9300
C12 C13 1.379(3)
C13 H13 0.9300
C13 C14 1.388(4)
C14 C15 1.382(4)
C14 C17 1.451(3)
C15 H15 0.9300
C15 C16 1.382(3)
C16 H16 0.9300
C17 N2 1.138(4)
C18 H18A 0.9600
C18 H18B 0.9600
C18 H18C 0.9600

loop_
_geom_torsion_atom_site_label_1
_geom_torsion_atom_site_label_2
_geom_torsion_atom_site_label_3
_geom_torsion_atom_site_label_4
_geom_torsion
C2 C3 C4 C5 -44.4(3)
C2 C3 C4 C6 -165.8(3)
C2 C3 C4 C7 75.3(3)
C2 C3 N1 C1 21.1(3)
C2 C3 N1 C8 -141.8(2)
C3 C2 O2 C1 24.0(3)
C4 C3 N1 C1 -102.0(2)
C4 C3 N1 C8 95.1(3)
C8 C9 C10 C11 -72.2(3)
C8 C9 C10 C18 164.3(2)
C9 C8 N1 C1 20.0(3)
C9 C8 N1 C3 -179.9(2)
C9 C10 C11 C12 -69.4(3)
C9 C10 C11 C16 111.3(3)
C10 C11 C12 C13 -177.9(2)
C10 C11 C16 C15 177.8(2)
C11 C12 C13 C14 -0.4(4)
C12 C11 C16 C15 -1.6(4)
C12 C13 C14 C15 -0.5(4)
C12 C13 C14 C17 177.2(2)
C13 C14 C15 C16 0.4(4)
C14 C15 C16 C11 0.7(4)
C16 C11 C12 C13 1.5(4)
C17 C14 C15 C16 -177.3(2)
C18 C10 C11 C12 53.4(3)
C18 C10 C11 C16 -126.0(3)
N1 C1 O2 C2 -10.8(3)
N1 C3 C4 C5 69.4(3)
N1 C3 C4 C6 -52.1(3)
N1 C3 C4 C7 -171.0(2)
N1 C8 C9 C10 166.7(2)
O1 C1 N1 C3 171.2(3)
O1 C1 N1 C8 -27.0(4)
O1 C1 O2 C2 170.3(3)
O2 C1 N1 C3 -7.7(3)
O2 C1 N1 C8 154.1(2)
O2 C2 C3 C4 95.7(3)
O2 C2 C3 N1 -26.0(3)
O3 C8 C9 C10 -14.0(4)
O3 C8 N1 C1 -159.3(2)
O3 C8 N1 C3 0.8(3)
